data_7218759
loop_
_publ_author_name
'Zhang, Xinyuan'
'Jiang, Xingxing'
'Li, Yin'
'Lin, Zheshuai'
'Zhang, Guochun'
'Wu, Yicheng'

_publ_section_title
;
 Synthesis, crystal growth, and second-order nonlinear optical properties
 of new configurationally locked polyene derivatives
;
_journal_issue 5
_journal_name_full CrystEngComm
_journal_page_first 1050
_journal_paper_doi 10.1039/C4CE01708K
_journal_volume 17
_journal_year 2015
_chemical_formula_sum 'C25 H22 N2'
_chemical_formula_weight 350.45
_chemical_name_systematic
; 
 ? 
;
_space_group_IT_number 4
_symmetry_cell_setting monoclinic
_symmetry_space_group_name_Hall 'P 2yb'
_symmetry_space_group_name_H-M 'P 1 21 1'
_atom_sites_solution_hydrogens geom
_atom_sites_solution_primary direct
_atom_sites_solution_secondary difmap
_audit_creation_method SHELXL-97
_cell_angle_alpha 90.00
_cell_angle_beta 91.787(3)
_cell_angle_gamma 90.00
_cell_formula_units_Z 2
_cell_length_a 5.9539(12)
_cell_length_b 7.3758(15)
_cell_length_c 22.019(5)
_cell_measurement_reflns_used 3375
_cell_measurement_temperature 153(2)
_cell_measurement_theta_max 29.123
_cell_measurement_theta_min 2.762
_cell_volume 966.5(4)
_computing_cell_refinement 'CrystalClear (Rigaku Inc., 2008)'
_computing_data_collection 'CrystalClear (Rigaku Inc., 2008)'
_computing_data_reduction 'CrystalClear (Rigaku Inc., 2008)'
_computing_structure_refinement 'SHELXL-97 (Sheldrick, 1997)'
_computing_structure_solution 'SHELXS-97 (Sheldrick, 1990)'
_diffrn_ambient_temperature 153(2)
_diffrn_detector_area_resol_mean 28.5714
_diffrn_measured_fraction_theta_full 0.986
_diffrn_measured_fraction_theta_max 0.986
_diffrn_measurement_device_type AFC10/Saturn724+
_diffrn_measurement_method 'phi and omega scans'
_diffrn_radiation_monochromator graphite
_diffrn_radiation_source 'Rotating Anode'
_diffrn_radiation_type MoK\a
_diffrn_radiation_wavelength 0.71073
_diffrn_reflns_av_R_equivalents 0.0232
_diffrn_reflns_av_sigmaI/netI 0.0287
_diffrn_reflns_limit_h_max 8
_diffrn_reflns_limit_h_min -6
_diffrn_reflns_limit_k_max 10
_diffrn_reflns_limit_k_min -10
_diffrn_reflns_limit_l_max 29
_diffrn_reflns_limit_l_min -30
_diffrn_reflns_number 8636
_diffrn_reflns_theta_full 29.11
_diffrn_reflns_theta_max 29.11
_diffrn_reflns_theta_min 2.78
_diffrn_standards_decay_% 0
_diffrn_standards_interval_count 0
_diffrn_standards_interval_time 0
_diffrn_standards_number 0
_exptl_absorpt_coefficient_mu 0.070
_exptl_absorpt_correction_T_max 0.9982
_exptl_absorpt_correction_T_min 0.9629
_exptl_absorpt_correction_type none
_exptl_crystal_colour Orange
_exptl_crystal_density_diffrn 1.204
_exptl_crystal_density_method 'not measured'
_exptl_crystal_description Platelet
_exptl_crystal_F_000 372
_exptl_crystal_size_max 0.54
_exptl_crystal_size_mid 0.32
_exptl_crystal_size_min 0.03
_refine_diff_density_max 0.241
_refine_diff_density_min -0.147
_refine_diff_density_rms 0.038
_refine_ls_abs_structure_details 'Flack H D (1983), Acta Cryst. A39, 876-881'
_refine_ls_abs_structure_Flack 0(10)
_refine_ls_extinction_method none
_refine_ls_goodness_of_fit_ref 1.000
_refine_ls_hydrogen_treatment constr
_refine_ls_matrix_type full
_refine_ls_number_parameters 246
_refine_ls_number_reflns 2744
_refine_ls_number_restraints 1
_refine_ls_restrained_S_all 0.999
_refine_ls_R_factor_all 0.0479
_refine_ls_R_factor_gt 0.0398
_refine_ls_shift/su_max 0.000
_refine_ls_shift/su_mean 0.000
_refine_ls_structure_factor_coef Fsqd
_refine_ls_weighting_details 'calc w=1/[\s^2^(Fo^2^)+(0.0578P)^2^+0.0560P] where P=(Fo^2^+2Fc^2^)/3'
_refine_ls_weighting_scheme calc
_refine_ls_wR_factor_gt 0.0955
_refine_ls_wR_factor_ref 0.0996
_reflns_number_gt 2339
_reflns_number_total 2744
_reflns_threshold_expression >2sigma(I)
_cod_data_source_file c4ce01708k2.cif
_cod_data_source_block bo2806
_cod_depositor_comments
;
The following automatic conversions were performed:

'_symmetry_cell_setting' value 'Monoclinic' changed to 'monoclinic'
according to
/usr/data/users/saulius/crontab/automatic-downloads/rss-feeds/RSC/lib/dictionaries/cif_core.dic
dictionary named 'cif_core.dic' version 2.4.2 from 2011-04-26.

Automatic conversion script
Id: cif_fix_values 2827 2014-09-09 07:05:25Z andrius 

 Adding full bibliography for 7218757--7218761.cif.
;
_cod_original_cell_volume 966.5(3)
_cod_original_sg_symbol_H-M P2(1)
_cod_database_code 7218759

loop_
_symmetry_equiv_pos_as_xyz
'x, y, z'
'-x, y+1/2, -z'

loop_
_atom_site_label
_atom_site_type_symbol
_atom_site_fract_x
_atom_site_fract_y
_atom_site_fract_z
_atom_site_U_iso_or_equiv
_atom_site_adp_type
_atom_site_occupancy
_atom_site_symmetry_multiplicity
_atom_site_calc_flag
_atom_site_refinement_flags
N1 N 1.0541(4) 0.7032(3) 0.78110(9) 0.0508(5) Uani 1 1 d .
N2 N 1.1016(3) 0.5257(4) 0.96871(8) 0.0506(5) Uani 1 1 d .
C1 C -0.5260(3) 0.1294(3) 0.45674(8) 0.0249(4) Uani 1 1 d .
H1 H -0.6050 0.0785 0.4895 0.030 Uiso 1 1 calc R
C2 C -0.6242(3) 0.1266(3) 0.39869(8) 0.0271(4) Uani 1 1 d .
H2 H -0.7687 0.0742 0.3922 0.033 Uiso 1 1 calc R
C3 C -0.5116(3) 0.2001(3) 0.35013(8) 0.0276(4) Uani 1 1 d .
H3 H -0.5786 0.1985 0.3104 0.033 Uiso 1 1 calc R
C4 C -0.3010(3) 0.2757(3) 0.36016(8) 0.0294(4) Uani 1 1 d .
H4 H -0.2226 0.3254 0.3271 0.035 Uiso 1 1 calc R
C5 C -0.2042(3) 0.2792(3) 0.41824(8) 0.0253(4) Uani 1 1 d .
H5 H -0.0602 0.3329 0.4245 0.030 Uiso 1 1 calc R
C6 C -0.3137(3) 0.2053(2) 0.46809(7) 0.0201(3) Uani 1 1 d .
C7 C -0.2056(3) 0.2058(2) 0.53013(7) 0.0199(3) Uani 1 1 d .
C8 C 0.0024(3) 0.2911(2) 0.54136(8) 0.0231(4) Uani 1 1 d .
H8 H 0.0737 0.3505 0.5089 0.028 Uiso 1 1 calc R
C9 C 0.1063(3) 0.2910(3) 0.59829(8) 0.0236(4) Uani 1 1 d .
H9 H 0.2466 0.3507 0.6042 0.028 Uiso 1 1 calc R
C10 C 0.0081(3) 0.2041(2) 0.64768(7) 0.0214(3) Uani 1 1 d .
C11 C -0.2002(3) 0.1206(3) 0.63677(8) 0.0245(4) Uani 1 1 d .
H11 H -0.2718 0.0621 0.6694 0.029 Uiso 1 1 calc R
C12 C -0.3050(3) 0.1209(3) 0.57970(8) 0.0234(3) Uani 1 1 d .
H12 H -0.4465 0.0626 0.5740 0.028 Uiso 1 1 calc R
C13 C 0.1167(3) 0.1946(3) 0.70806(8) 0.0248(4) Uani 1 1 d .
H13 H 0.0456 0.1235 0.7379 0.030 Uiso 1 1 calc R
C14 C 0.3094(3) 0.2786(3) 0.72464(8) 0.0268(4) Uani 1 1 d .
H14 H 0.3799 0.3498 0.6947 0.032 Uiso 1 1 calc R
C15 C 0.4183(3) 0.2698(2) 0.78434(8) 0.0245(4) Uani 1 1 d .
C16 C 0.6023(3) 0.3759(3) 0.79575(8) 0.0274(4) Uani 1 1 d .
H16 H 0.6600 0.4456 0.7635 0.033 Uiso 1 1 calc R
C17 C 0.7122(3) 0.3866(3) 0.85456(8) 0.0253(4) Uani 1 1 d .
C18 C 0.6159(3) 0.2794(3) 0.90528(8) 0.0291(4) Uani 1 1 d .
H18A H 0.5051 0.3553 0.9262 0.035 Uiso 1 1 calc R
H18B H 0.7379 0.2490 0.9351 0.035 Uiso 1 1 calc R
C19 C 0.5009(3) 0.1036(3) 0.88379(8) 0.0281(4) Uani 1 1 d .
C20 C 0.3287(3) 0.1485(3) 0.83269(8) 0.0266(4) Uani 1 1 d .
H20A H 0.2761 0.0340 0.8136 0.032 Uiso 1 1 calc R
H20B H 0.1972 0.2080 0.8506 0.032 Uiso 1 1 calc R
C21 C 0.6755(4) -0.0306(3) 0.86088(10) 0.0397(5) Uani 1 1 d .
H21A H 0.6008 -0.1442 0.8490 0.048 Uiso 1 1 calc R
H21B H 0.7881 -0.0548 0.8933 0.048 Uiso 1 1 calc R
H21C H 0.7492 0.0212 0.8257 0.048 Uiso 1 1 calc R
C22 C 0.3787(4) 0.0190(4) 0.93682(9) 0.0458(6) Uani 1 1 d .
H22A H 0.4882 -0.0131 0.9692 0.055 Uiso 1 1 calc R
H22B H 0.2992 -0.0903 0.9229 0.055 Uiso 1 1 calc R
H22C H 0.2705 0.1062 0.9524 0.055 Uiso 1 1 calc R
C23 C 0.8940(3) 0.4981(3) 0.86431(8) 0.0275(4) Uani 1 1 d .
C24 C 0.9827(3) 0.6106(3) 0.81766(9) 0.0335(4) Uani 1 1 d .
C25 C 1.0071(3) 0.5129(3) 0.92275(9) 0.0329(4) Uani 1 1 d .

loop_
_atom_site_aniso_label
_atom_site_aniso_U_11
_atom_site_aniso_U_22
_atom_site_aniso_U_33
_atom_site_aniso_U_23
_atom_site_aniso_U_13
_atom_site_aniso_U_12
N1 0.0627(13) 0.0423(11) 0.0481(12) -0.0054(10) 0.0140(10) -0.0145(11)
N2 0.0386(10) 0.0711(14) 0.0414(10) -0.0098(10) -0.0102(8) -0.0078(11)
C1 0.0243(9) 0.0254(8) 0.0250(8) 0.0002(8) -0.0007(7) 0.0002(8)
C2 0.0257(9) 0.0256(9) 0.0296(9) -0.0018(8) -0.0059(7) -0.0006(8)
C3 0.0365(11) 0.0236(8) 0.0223(8) -0.0037(8) -0.0063(7) 0.0040(8)
C4 0.0398(11) 0.0267(9) 0.0217(8) -0.0003(7) 0.0010(7) -0.0002(9)
C5 0.0266(9) 0.0266(9) 0.0227(8) 0.0000(8) -0.0002(7) -0.0031(8)
C6 0.0227(9) 0.0174(7) 0.0201(7) -0.0012(7) -0.0004(6) 0.0028(7)
C7 0.0210(8) 0.0186(7) 0.0200(7) -0.0012(7) -0.0006(6) 0.0008(7)
C8 0.0235(9) 0.0238(9) 0.0221(8) 0.0023(7) 0.0010(7) -0.0032(7)
C9 0.0217(9) 0.0239(8) 0.0251(8) 0.0004(7) -0.0031(7) -0.0045(7)
C10 0.0246(9) 0.0201(8) 0.0195(7) -0.0021(7) -0.0020(6) 0.0012(7)
C11 0.0253(9) 0.0267(8) 0.0216(8) 0.0018(7) 0.0023(6) -0.0027(8)
C12 0.0213(8) 0.0253(8) 0.0237(8) 0.0003(7) -0.0003(6) -0.0038(8)
C13 0.0292(9) 0.0238(8) 0.0211(8) 0.0005(7) -0.0026(7) 0.0000(8)
C14 0.0336(10) 0.0253(9) 0.0211(8) 0.0026(7) -0.0052(7) -0.0034(8)
C15 0.0277(9) 0.0231(8) 0.0225(8) 0.0000(7) -0.0035(7) 0.0006(8)
C16 0.0334(10) 0.0265(9) 0.0219(8) 0.0028(7) -0.0045(7) -0.0038(8)
C17 0.0255(9) 0.0251(9) 0.0250(9) -0.0016(7) -0.0027(7) 0.0027(7)
C18 0.0294(10) 0.0374(10) 0.0202(8) 0.0015(8) -0.0038(7) 0.0008(9)
C19 0.0279(9) 0.0323(9) 0.0239(8) 0.0071(8) -0.0028(7) -0.0017(8)
C20 0.0254(9) 0.0315(10) 0.0227(8) 0.0022(7) -0.0025(6) -0.0011(7)
C21 0.0365(12) 0.0324(11) 0.0498(13) 0.0064(10) -0.0035(10) 0.0071(9)
C22 0.0433(12) 0.0627(15) 0.0310(10) 0.0170(11) -0.0059(9) -0.0132(12)
C23 0.0272(10) 0.0278(9) 0.0272(9) -0.0052(8) -0.0034(7) 0.0013(8)
C24 0.0325(10) 0.0319(10) 0.0362(10) -0.0078(9) 0.0003(8) -0.0064(9)
C25 0.0256(10) 0.0393(11) 0.0335(10) -0.0073(9) -0.0018(8) -0.0023(9)

loop_
_atom_type_symbol
_atom_type_description
_atom_type_scat_dispersion_real
_atom_type_scat_dispersion_imag
_atom_type_scat_source
C C 0.0033 0.0000 'International Tables Vol C Tables 4.2.6.8 and 6.1.1.4'
H H 0.0000 0.0000 'International Tables Vol C Tables 4.2.6.8 and 6.1.1.4'
N N 0.0061 0.0000 'International Tables Vol C Tables 4.2.6.8 and 6.1.1.4'

loop_
_geom_angle_atom_site_label_1
_geom_angle_atom_site_label_2
_geom_angle_atom_site_label_3
_geom_angle
C2 C1 C6 121.52(17)
C2 C1 H1 119.2
C6 C1 H1 119.2
C1 C2 C3 120.18(17)
C1 C2 H2 119.9
C3 C2 H2 119.9
C4 C3 C2 119.41(17)
C4 C3 H3 120.3
C2 C3 H3 120.3
C3 C4 C5 120.23(17)
C3 C4 H4 119.9
C5 C4 H4 119.9
C4 C5 C6 121.59(17)
C4 C5 H5 119.2
C6 C5 H5 119.2
C1 C6 C5 117.07(15)
C1 C6 C7 121.77(15)
C5 C6 C7 121.16(15)
C8 C7 C12 116.97(15)
C8 C7 C6 121.02(14)
C12 C7 C6 122.02(14)
C9 C8 C7 121.84(16)
C9 C8 H8 119.1
C7 C8 H8 119.1
C8 C9 C10 121.17(16)
C8 C9 H9 119.4
C10 C9 H9 119.4
C11 C10 C9 117.12(15)
C11 C10 C13 119.98(16)
C9 C10 C13 122.88(15)
C12 C11 C10 121.82(16)
C12 C11 H11 119.1
C10 C11 H11 119.1
C11 C12 C7 121.08(16)
C11 C12 H12 119.5
C7 C12 H12 119.5
C14 C13 C10 125.04(16)
C14 C13 H13 117.5
C10 C13 H13 117.5
C13 C14 C15 125.42(17)
C13 C14 H14 117.3
C15 C14 H14 117.3
C16 C15 C14 118.40(17)
C16 C15 C20 120.85(16)
C14 C15 C20 120.75(16)
C15 C16 C17 122.63(17)
C15 C16 H16 118.7
C17 C16 H16 118.7
C23 C17 C16 120.68(16)
C23 C17 C18 121.27(15)
C16 C17 C18 117.99(16)
C17 C18 C19 113.22(15)
C17 C18 H18A 108.9
C19 C18 H18A 108.9
C17 C18 H18B 108.9
C19 C18 H18B 108.9
H18A C18 H18B 107.7
C22 C19 C21 109.39(18)
C22 C19 C18 109.14(17)
C21 C19 C18 110.32(16)
C22 C19 C20 108.98(15)
C21 C19 C20 110.05(16)
C18 C19 C20 108.95(15)
C15 C20 C19 113.86(15)
C15 C20 H20A 108.8
C19 C20 H20A 108.8
C15 C20 H20B 108.8
C19 C20 H20B 108.8
H20A C20 H20B 107.7
C19 C21 H21A 109.5
C19 C21 H21B 109.5
H21A C21 H21B 109.5
C19 C21 H21C 109.5
H21A C21 H21C 109.5
H21B C21 H21C 109.5
C19 C22 H22A 109.5
C19 C22 H22B 109.5
H22A C22 H22B 109.5
C19 C22 H22C 109.5
H22A C22 H22C 109.5
H22B C22 H22C 109.5
C17 C23 C24 122.79(16)
C17 C23 C25 122.10(17)
C24 C23 C25 115.10(17)
N1 C24 C23 178.7(2)
N2 C25 C23 178.5(2)

loop_
_geom_bond_atom_site_label_1
_geom_bond_atom_site_label_2
_geom_bond_distance
N1 C24 1.147(3)
N2 C25 1.146(2)
C1 C2 1.389(2)
C1 C6 1.398(2)
C1 H1 0.9500
C2 C3 1.390(3)
C2 H2 0.9500
C3 C4 1.383(3)
C3 H3 0.9500
C4 C5 1.387(2)
C4 H4 0.9500
C5 C6 1.404(2)
C5 H5 0.9500
C6 C7 1.492(2)
C7 C8 1.404(2)
C7 C12 1.405(2)
C8 C9 1.380(2)
C8 H8 0.9500
C9 C10 1.405(2)
C9 H9 0.9500
C10 C11 1.399(2)
C10 C13 1.462(2)
C11 C12 1.386(2)
C11 H11 0.9500
C12 H12 0.9500
C13 C14 1.345(3)
C13 H13 0.9500
C14 C15 1.449(2)
C14 H14 0.9500
C15 C16 1.363(3)
C15 C20 1.501(2)
C16 C17 1.435(2)
C16 H16 0.9500
C17 C23 1.370(2)
C17 C18 1.497(3)
C18 C19 1.534(3)
C18 H18A 0.9900
C18 H18B 0.9900
C19 C22 1.528(3)
C19 C21 1.532(3)
C19 C20 1.535(2)
C20 H20A 0.9900
C20 H20B 0.9900
C21 H21A 0.9800
C21 H21B 0.9800
C21 H21C 0.9800
C22 H22A 0.9800
C22 H22B 0.9800
C22 H22C 0.9800
C23 C24 1.434(3)
C23 C25 1.438(2)

loop_
_geom_torsion_atom_site_label_1
_geom_torsion_atom_site_label_2
_geom_torsion_atom_site_label_3
_geom_torsion_atom_site_label_4
_geom_torsion
C6 C1 C2 C3 0.0(3)
C1 C2 C3 C4 0.1(3)
C2 C3 C4 C5 -0.5(3)
C3 C4 C5 C6 0.7(3)
C2 C1 C6 C5 0.2(3)
C2 C1 C6 C7 -178.90(16)
C4 C5 C6 C1 -0.6(3)
C4 C5 C6 C7 178.52(16)
C1 C6 C7 C8 -176.60(18)
C5 C6 C7 C8 4.3(2)
C1 C6 C7 C12 3.8(2)
C5 C6 C7 C12 -175.24(19)
C12 C7 C8 C9 0.4(3)
C6 C7 C8 C9 -179.17(16)
C7 C8 C9 C10 0.4(3)
C8 C9 C10 C11 -1.0(3)
C8 C9 C10 C13 177.48(17)
C9 C10 C11 C12 0.8(3)
C13 C10 C11 C12 -177.66(17)
C10 C11 C12 C7 -0.1(3)
C8 C7 C12 C11 -0.6(3)
C6 C7 C12 C11 179.03(16)
C11 C10 C13 C14 -175.73(18)
C9 C10 C13 C14 5.9(3)
C10 C13 C14 C15 -179.90(17)
C13 C14 C15 C16 -174.09(19)
C13 C14 C15 C20 5.1(3)
C14 C15 C16 C17 175.44(17)
C20 C15 C16 C17 -3.7(3)
C15 C16 C17 C23 -178.64(18)
C15 C16 C17 C18 -1.4(3)
C23 C17 C18 C19 -151.91(17)
C16 C17 C18 C19 30.9(2)
C17 C18 C19 C22 -171.64(16)
C17 C18 C19 C21 68.2(2)
C17 C18 C19 C20 -52.8(2)
C16 C15 C20 C19 -21.0(3)
C14 C15 C20 C19 159.86(17)
C22 C19 C20 C15 166.78(18)
C21 C19 C20 C15 -73.3(2)
C18 C19 C20 C15 47.8(2)
C16 C17 C23 C24 0.8(3)
C18 C17 C23 C24 -176.30(19)
C16 C17 C23 C25 179.57(18)
C18 C17 C23 C25 2.4(3)
C17 C23 C24 N1 137(11)
C25 C23 C24 N1 -42(11)
C17 C23 C25 N2 152(9)
C24 C23 C25 N2 -29(10)
